data_4066608
loop_
_publ_author_name
'Pa\<zick\'y, Marek'
'Loos, Annette'
'Ferreira, Maria Jo\~ao'
'Serra, Daniel'
'Vinokurov, Nikolai'
'Rominger, Frank'
'J\"akel, Christoph'
'Hashmi, A. Stephen K.'
'Limbach, Michael'

_publ_section_title
;
 Synthesis, Reactivity, and Electrochemical Studies of Gold(I) and
 Gold(III) Complexes Supported by N-Heterocyclic Carbenes and Their
 Application in Catalysis
;
_journal_coden_ASTM ORGND7
_journal_issue 20
_journal_name_full Organometallics
_journal_page_first 4448
_journal_page_last 4458
_journal_paper_doi 10.1021/om1005484
_journal_volume 29
_journal_year 2010
_chemical_formula_sum 'C19 H24 I N3 O'
_chemical_formula_weight 437.31
_chemical_name_common 'in manuscript ligand L2c'
_space_group_IT_number 14
_symmetry_cell_setting monoclinic
_symmetry_space_group_name_Hall '-P 2ybc'
_symmetry_space_group_name_H-M 'P 1 21/c 1'
_atom_sites_solution_hydrogens geom
_atom_sites_solution_primary direct
_atom_sites_solution_secondary difmap
_audit_creation_method SHELXL-97
_cell_angle_alpha 90.00
_cell_angle_beta 95.161(1)
_cell_angle_gamma 90.00
_cell_formula_units_Z 4
_cell_length_a 8.2760(1)
_cell_length_b 10.1220(1)
_cell_length_c 22.9684(3)
_cell_measurement_reflns_used 7286
_cell_measurement_temperature 200(2)
_cell_volume 1916.25(4)
_computing_cell_refinement 'Bruker SMART'
_computing_data_collection 'Bruker SMART'
_computing_data_reduction 'Bruker SAINT'
_computing_molecular_graphics 'Bruker SHELXTL'
_computing_publication_material 'Bruker SHELXTL'
_computing_structure_refinement 'SHELXL-97 (Sheldrick, 2008)'
_computing_structure_solution 'SHELXS-97 (Sheldrick, 2008)'
_diffrn_ambient_temperature 200(2)
_diffrn_measured_fraction_theta_full 0.999
_diffrn_measured_fraction_theta_max 0.999
_diffrn_measurement_device_type 'Bruker Smart CCD'
_diffrn_measurement_method 'omega scans'
_diffrn_radiation_monochromator graphite
_diffrn_radiation_source 'fine-focus sealed tube'
_diffrn_radiation_type MoK\a
_diffrn_radiation_wavelength 0.71073
_diffrn_reflns_av_R_equivalents 0.0234
_diffrn_reflns_av_sigmaI/netI 0.0170
_diffrn_reflns_limit_h_max 10
_diffrn_reflns_limit_h_min -10
_diffrn_reflns_limit_k_max 13
_diffrn_reflns_limit_k_min -13
_diffrn_reflns_limit_l_max 29
_diffrn_reflns_limit_l_min -29
_diffrn_reflns_number 19003
_diffrn_reflns_theta_full 27.49
_diffrn_reflns_theta_max 27.49
_diffrn_reflns_theta_min 1.78
_exptl_absorpt_coefficient_mu 1.681
_exptl_absorpt_correction_T_max 0.7517
_exptl_absorpt_correction_T_min 0.5907
_exptl_absorpt_correction_type multi-scan
_exptl_absorpt_process_details
;
Sheldrick, G. M. (2008). <i>SADABS</i>. University of G\"ottingen, Germany.
;
_exptl_crystal_colour colorless
_exptl_crystal_density_diffrn 1.516
_exptl_crystal_density_method 'not measured'
_exptl_crystal_description polyhedron
_exptl_crystal_F_000 880
_exptl_crystal_size_max 0.35
_exptl_crystal_size_mid 0.32
_exptl_crystal_size_min 0.18
_refine_diff_density_max 1.510
_refine_diff_density_min -0.632
_refine_diff_density_rms 0.085
_refine_ls_extinction_method none
_refine_ls_goodness_of_fit_ref 1.112
_refine_ls_hydrogen_treatment mixed
_refine_ls_matrix_type full
_refine_ls_number_parameters 228
_refine_ls_number_reflns 4387
_refine_ls_number_restraints 0
_refine_ls_restrained_S_all 1.112
_refine_ls_R_factor_all 0.0337
_refine_ls_R_factor_gt 0.0301
_refine_ls_shift/su_max 0.005
_refine_ls_shift/su_mean 0.000
_refine_ls_structure_factor_coef Fsqd
_refine_ls_weighting_details 'calc w=1/[\s^2^(Fo^2^)+(0.0446P)^2^+2.0762P] where P=(Fo^2^+2Fc^2^)/3'
_refine_ls_weighting_scheme calc
_refine_ls_wR_factor_gt 0.0830
_refine_ls_wR_factor_ref 0.0858
_reflns_number_gt 4006
_reflns_number_total 4387
_reflns_threshold_expression >2sigma(I)
_cod_data_source_file om1005484_si_002.cif
_cod_data_source_block pa17
_cod_depositor_comments
;
The following automatic conversions were performed:

'_symmetry_cell_setting' value 'Monoclinic' changed to 'monoclinic'
according to /home/saulius/struct/CIF-dictionaries/cif_core.dic
dictionary named 'cif_core.dic' version 2.4.1 from 2010-06-29.

Automatic conversion script
Id: cif_fix_values 1715 2011-07-08 13:25:40Z adriana 

 Updated bibliographic information.

 Antanas Vaitkus,
 2021-09-21
;
_cod_original_sg_symbol_H-M P2(1)/c
_cod_database_code 4066608

loop_
_symmetry_equiv_pos_as_xyz
'x, y, z'
'-x, y+1/2, -z+1/2'
'-x, -y, -z'
'x, -y-1/2, z-1/2'

loop_
_atom_site_label
_atom_site_type_symbol
_atom_site_fract_x
_atom_site_fract_y
_atom_site_fract_z
_atom_site_U_iso_or_equiv
_atom_site_adp_type
_atom_site_occupancy
_atom_site_symmetry_multiplicity
_atom_site_calc_flag
_atom_site_refinement_flags
C1 C 0.3661(3) 0.3047(2) 0.62049(10) 0.0250(5) Uani 1 1 d .
H1 H 0.4438 0.3233 0.5936 0.030 Uiso 1 1 calc R
N2 N 0.3846(2) 0.21845(19) 0.66445(8) 0.0224(4) Uani 1 1 d .
C3 C 0.2459(3) 0.2199(3) 0.69388(11) 0.0282(5) Uani 1 1 d .
H3 H 0.2260 0.1684 0.7271 0.034 Uiso 1 1 calc R
C4 C 0.1439(3) 0.3089(3) 0.66618(11) 0.0301(5) Uani 1 1 d .
H4 H 0.0386 0.3316 0.6763 0.036 Uiso 1 1 calc R
N5 N 0.2206(2) 0.36033(19) 0.62067(9) 0.0241(4) Uani 1 1 d .
C6 C 0.1560(3) 0.4594(2) 0.57759(11) 0.0280(5) Uani 1 1 d .
H6A H 0.0363 0.4514 0.5721 0.034 Uiso 1 1 calc R
H6B H 0.1990 0.4412 0.5395 0.034 Uiso 1 1 calc R
C7 C 0.2009(3) 0.5992(2) 0.59664(11) 0.0299(5) Uani 1 1 d .
H7A H 0.1496 0.6214 0.6327 0.036 Uiso 1 1 calc R
H7B H 0.3200 0.6066 0.6050 0.036 Uiso 1 1 calc R
C11 C 0.5269(3) 0.1353(2) 0.67558(10) 0.0215(4) Uani 1 1 d .
C12 C 0.5469(3) 0.0310(2) 0.63727(11) 0.0252(5) Uani 1 1 d .
C13 C 0.6890(3) -0.0419(2) 0.64558(11) 0.0269(5) Uani 1 1 d .
H13 H 0.7052 -0.1143 0.6204 0.032 Uiso 1 1 calc R
C14 C 0.8091(3) -0.0110(3) 0.69031(11) 0.0257(5) Uani 1 1 d .
C15 C 0.7816(3) 0.0913(3) 0.72845(10) 0.0267(5) Uani 1 1 d .
H15 H 0.8620 0.1109 0.7594 0.032 Uiso 1 1 calc R
C16 C 0.6394(3) 0.1662(2) 0.72271(10) 0.0241(4) Uani 1 1 d .
C17 C 0.4220(4) -0.0029(3) 0.58772(14) 0.0401(7) Uani 1 1 d .
H17A H 0.4222 0.0650 0.5573 0.060 Uiso 1 1 calc R
H17B H 0.3145 -0.0070 0.6023 0.060 Uiso 1 1 calc R
H17C H 0.4481 -0.0889 0.5713 0.060 Uiso 1 1 calc R
C18 C 0.9661(3) -0.0886(3) 0.69595(12) 0.0336(6) Uani 1 1 d .
H18A H 1.0296 -0.0669 0.6632 0.050 Uiso 1 1 calc R
H18B H 0.9418 -0.1834 0.6954 0.050 Uiso 1 1 calc R
H18C H 1.0285 -0.0658 0.7329 0.050 Uiso 1 1 calc R
C19 C 0.6087(3) 0.2742(3) 0.76558(11) 0.0320(5) Uani 1 1 d .
H19A H 0.5738 0.3546 0.7442 0.048 Uiso 1 1 calc R
H19B H 0.7086 0.2923 0.7905 0.048 Uiso 1 1 calc R
H19C H 0.5236 0.2460 0.7899 0.048 Uiso 1 1 calc R
C21 C 0.1428(3) 0.6931(2) 0.54821(10) 0.0250(5) Uani 1 1 d .
N22 N 0.2412(3) 0.7099(2) 0.50567(10) 0.0330(5) Uani 1 1 d .
C23 C 0.1898(4) 0.7874(3) 0.46053(12) 0.0386(6) Uani 1 1 d .
H23 H 0.2591 0.7996 0.4302 0.046 Uiso 1 1 calc R
C24 C 0.0413(4) 0.8504(3) 0.45574(12) 0.0376(6) Uani 1 1 d .
H24 H 0.0098 0.9051 0.4231 0.045 Uiso 1 1 calc R
C25 C -0.0602(3) 0.8321(3) 0.49937(13) 0.0362(6) Uani 1 1 d .
H25 H -0.1632 0.8741 0.4974 0.043 Uiso 1 1 calc R
C26 C -0.0094(3) 0.7512(3) 0.54631(12) 0.0306(5) Uani 1 1 d .
H26 H -0.0779 0.7359 0.5767 0.037 Uiso 1 1 calc R
I1 I 0.73409(2) 0.532297(18) 0.650490(7) 0.03504(8) Uani 1 1 d .
O1 O 0.5850(3) 0.6836(3) 0.51223(12) 0.0586(7) Uani 1 1 d .
H1A H 0.620(6) 0.640(5) 0.539(2) 0.065(14) Uiso 1 1 d .
H1B H 0.487(7) 0.674(6) 0.509(2) 0.089(17) Uiso 1 1 d .

loop_
_atom_site_aniso_label
_atom_site_aniso_U_11
_atom_site_aniso_U_22
_atom_site_aniso_U_33
_atom_site_aniso_U_23
_atom_site_aniso_U_13
_atom_site_aniso_U_12
C1 0.0266(11) 0.0244(11) 0.0242(11) 0.0048(9) 0.0035(9) 0.0017(9)
N2 0.0241(9) 0.0209(9) 0.0225(9) 0.0035(7) 0.0037(7) 0.0034(7)
C3 0.0305(12) 0.0306(12) 0.0248(11) 0.0048(9) 0.0087(9) 0.0045(10)
C4 0.0288(12) 0.0344(13) 0.0279(12) 0.0014(10) 0.0067(9) 0.0076(10)
N5 0.0284(10) 0.0204(9) 0.0233(9) 0.0020(7) 0.0002(7) 0.0049(8)
C6 0.0366(13) 0.0214(11) 0.0245(11) 0.0021(9) -0.0047(10) 0.0063(9)
C7 0.0411(14) 0.0243(11) 0.0230(11) 0.0013(9) -0.0048(10) -0.0003(10)
C11 0.0221(10) 0.0202(10) 0.0224(10) 0.0051(8) 0.0031(8) 0.0024(8)
C12 0.0268(12) 0.0245(11) 0.0239(11) 0.0023(9) 0.0009(9) 0.0017(9)
C13 0.0290(12) 0.0252(12) 0.0264(12) 0.0004(9) 0.0022(9) 0.0045(9)
C14 0.0232(11) 0.0283(11) 0.0256(11) 0.0082(9) 0.0023(9) 0.0029(9)
C15 0.0250(11) 0.0317(12) 0.0228(10) 0.0031(9) -0.0001(8) -0.0014(10)
C16 0.0277(11) 0.0231(11) 0.0216(10) 0.0040(9) 0.0034(8) -0.0015(9)
C17 0.0364(15) 0.0415(15) 0.0400(15) -0.0124(13) -0.0107(12) 0.0087(12)
C18 0.0261(12) 0.0410(14) 0.0338(13) 0.0058(11) 0.0028(10) 0.0093(11)
C19 0.0352(13) 0.0320(13) 0.0283(12) -0.0046(10) -0.0001(10) 0.0008(11)
C21 0.0329(12) 0.0181(10) 0.0231(11) -0.0011(8) -0.0029(9) -0.0031(9)
N22 0.0321(11) 0.0330(11) 0.0339(11) 0.0052(9) 0.0035(9) -0.0001(9)
C23 0.0436(15) 0.0392(15) 0.0335(14) 0.0098(12) 0.0066(12) -0.0053(12)
C24 0.0498(16) 0.0256(12) 0.0354(14) 0.0093(11) -0.0080(12) -0.0031(12)
C25 0.0357(14) 0.0267(12) 0.0444(15) 0.0018(11) -0.0063(11) 0.0049(10)
C26 0.0346(13) 0.0263(12) 0.0312(12) -0.0007(10) 0.0046(10) 0.0011(10)
I1 0.03576(12) 0.03787(12) 0.03163(11) 0.00165(7) 0.00390(7) 0.00152(7)
O1 0.0369(13) 0.094(2) 0.0462(14) 0.0219(14) 0.0108(10) 0.0088(13)

loop_
_atom_type_symbol
_atom_type_description
_atom_type_scat_dispersion_real
_atom_type_scat_dispersion_imag
_atom_type_scat_source
C C 0.0033 0.0016 'International Tables Vol C Tables 4.2.6.8 and 6.1.1.4'
H H 0.0000 0.0000 'International Tables Vol C Tables 4.2.6.8 and 6.1.1.4'
N N 0.0061 0.0033 'International Tables Vol C Tables 4.2.6.8 and 6.1.1.4'
O O 0.0106 0.0060 'International Tables Vol C Tables 4.2.6.8 and 6.1.1.4'
I I -0.4742 1.8119 'International Tables Vol C Tables 4.2.6.8 and 6.1.1.4'

loop_
_geom_angle_atom_site_label_1
_geom_angle_atom_site_label_2
_geom_angle_atom_site_label_3
_geom_angle
N5 C1 N2 108.5(2)
N5 C1 H1 125.7
N2 C1 H1 125.7
C1 N2 C3 108.6(2)
C1 N2 C11 123.3(2)
C3 N2 C11 128.01(19)
C4 C3 N2 106.7(2)
C4 C3 H3 126.7
N2 C3 H3 126.7
C3 C4 N5 107.4(2)
C3 C4 H4 126.3
N5 C4 H4 126.3
C1 N5 C4 108.8(2)
C1 N5 C6 124.0(2)
C4 N5 C6 127.2(2)
N5 C6 C7 112.1(2)
N5 C6 H6A 109.2
C7 C6 H6A 109.2
N5 C6 H6B 109.2
C7 C6 H6B 109.2
H6A C6 H6B 107.9
C21 C7 C6 108.76(19)
C21 C7 H7A 109.9
C6 C7 H7A 109.9
C21 C7 H7B 109.9
C6 C7 H7B 109.9
H7A C7 H7B 108.3
C12 C11 C16 123.4(2)
C12 C11 N2 117.9(2)
C16 C11 N2 118.7(2)
C13 C12 C11 117.6(2)
C13 C12 C17 119.9(2)
C11 C12 C17 122.5(2)
C12 C13 C14 121.3(2)
C12 C13 H13 119.4
C14 C13 H13 119.4
C15 C14 C13 119.0(2)
C15 C14 C18 121.4(2)
C13 C14 C18 119.6(2)
C14 C15 C16 122.0(2)
C14 C15 H15 119.0
C16 C15 H15 119.0
C15 C16 C11 116.6(2)
C15 C16 C19 121.5(2)
C11 C16 C19 121.9(2)
C12 C17 H17A 109.5
C12 C17 H17B 109.5
H17A C17 H17B 109.5
C12 C17 H17C 109.5
H17A C17 H17C 109.5
H17B C17 H17C 109.5
C14 C18 H18A 109.5
C14 C18 H18B 109.5
H18A C18 H18B 109.5
C14 C18 H18C 109.5
H18A C18 H18C 109.5
H18B C18 H18C 109.5
C16 C19 H19A 109.5
C16 C19 H19B 109.5
H19A C19 H19B 109.5
C16 C19 H19C 109.5
H19A C19 H19C 109.5
H19B C19 H19C 109.5
N22 C21 C26 122.3(2)
N22 C21 C7 116.3(2)
C26 C21 C7 121.2(2)
C21 N22 C23 117.9(2)
N22 C23 C24 123.5(3)
N22 C23 H23 118.3
C24 C23 H23 118.3
C25 C24 C23 118.5(2)
C25 C24 H24 120.8
C23 C24 H24 120.8
C24 C25 C26 118.9(3)
C24 C25 H25 120.6
C26 C25 H25 120.6
C21 C26 C25 119.0(2)
C21 C26 H26 120.5
C25 C26 H26 120.5
H1A O1 H1B 108(5)

loop_
_geom_bond_atom_site_label_1
_geom_bond_atom_site_label_2
_geom_bond_distance
C1 N5 1.330(3)
C1 N2 1.333(3)
C1 H1 0.9500
N2 C3 1.384(3)
N2 C11 1.451(3)
C3 C4 1.354(4)
C3 H3 0.9500
C4 N5 1.373(3)
C4 H4 0.9500
N5 C6 1.475(3)
C6 C7 1.518(3)
C6 H6A 0.9900
C6 H6B 0.9900
C7 C21 1.509(3)
C7 H7A 0.9900
C7 H7B 0.9900
C11 C12 1.394(3)
C11 C16 1.399(3)
C12 C13 1.387(3)
C12 C17 1.506(4)
C13 C14 1.399(4)
C13 H13 0.9500
C14 C15 1.388(4)
C14 C18 1.514(3)
C15 C16 1.396(3)
C15 H15 0.9500
C16 C19 1.508(3)
C17 H17A 0.9800
C17 H17B 0.9800
C17 H17C 0.9800
C18 H18A 0.9800
C18 H18B 0.9800
C18 H18C 0.9800
C19 H19A 0.9800
C19 H19B 0.9800
C19 H19C 0.9800
C21 N22 1.338(3)
C21 C26 1.388(4)
N22 C23 1.339(4)
C23 C24 1.380(4)
C23 H23 0.9500
C24 C25 1.377(4)
C24 H24 0.9500
C25 C26 1.388(4)
C25 H25 0.9500
C26 H26 0.9500
O1 H1A 0.79(5)
O1 H1B 0.81(5)

loop_
_geom_torsion_atom_site_label_1
_geom_torsion_atom_site_label_2
_geom_torsion_atom_site_label_3
_geom_torsion_atom_site_label_4
_geom_torsion
N5 C1 N2 C3 -0.3(3)
N5 C1 N2 C11 177.1(2)
C1 N2 C3 C4 0.2(3)
C11 N2 C3 C4 -177.1(2)
N2 C3 C4 N5 0.0(3)
N2 C1 N5 C4 0.3(3)
N2 C1 N5 C6 -178.8(2)
C3 C4 N5 C1 -0.2(3)
C3 C4 N5 C6 179.0(2)
C1 N5 C6 C7 -89.0(3)
C4 N5 C6 C7 92.0(3)
N5 C6 C7 C21 175.3(2)
C1 N2 C11 C12 -72.1(3)
C3 N2 C11 C12 104.8(3)
C1 N2 C11 C16 105.8(3)
C3 N2 C11 C16 -77.3(3)
C16 C11 C12 C13 -2.5(4)
N2 C11 C12 C13 175.3(2)
C16 C11 C12 C17 178.3(3)
N2 C11 C12 C17 -4.0(4)
C11 C12 C13 C14 -0.8(4)
C17 C12 C13 C14 178.4(3)
C12 C13 C14 C15 2.7(4)
C12 C13 C14 C18 -176.9(2)
C13 C14 C15 C16 -1.5(4)
C18 C14 C15 C16 178.1(2)
C14 C15 C16 C11 -1.5(3)
C14 C15 C16 C19 178.0(2)
C12 C11 C16 C15 3.6(3)
N2 C11 C16 C15 -174.1(2)
C12 C11 C16 C19 -175.9(2)
N2 C11 C16 C19 6.4(3)
C6 C7 C21 N22 -84.2(3)
C6 C7 C21 C26 91.5(3)
C26 C21 N22 C23 1.0(4)
C7 C21 N22 C23 176.7(2)
C21 N22 C23 C24 0.0(4)
N22 C23 C24 C25 -0.5(5)
C23 C24 C25 C26 0.0(4)
N22 C21 C26 C25 -1.5(4)
C7 C21 C26 C25 -177.0(2)
C24 C25 C26 C21 1.0(4)
